data_4505261
loop_
_publ_author_name
'Nesterov, Volodymyr V.'
'Antipin, Mikhail Yu.'
'Nesterov, Vladimir N.'
'Penn, Benjamin G.'
'Frazier, Donald O.'
'Timofeeva, Tatiana V.'

_publ_section_title
;
 Thermally Stable Imines as New Potential Nonlinear Optical Materials
;
_journal_issue 3
_journal_name_full 'Crystal Growth &amp; Design'
_journal_page_first 521
_journal_paper_doi 10.1021/cg034068c
_journal_volume 4
_journal_year 2004
_chemical_formula_moiety 'C13 H13 N5'
_chemical_formula_sum 'C13 H13 N5'
_chemical_formula_weight 239.28
_chemical_name_systematic
; 
 ? 
;
_space_group_IT_number 14
_symmetry_cell_setting monoclinic
_symmetry_space_group_name_Hall '-P 2ybc'
_symmetry_space_group_name_H-M 'P 1 21/c 1'
_atom_sites_solution_hydrogens geom
_atom_sites_solution_primary direct
_atom_sites_solution_secondary difmap
_audit_creation_method SHELXL-97
_cell_angle_alpha 90.00
_cell_angle_beta 111.69(3)
_cell_angle_gamma 90.00
_cell_formula_units_Z 4
_cell_length_a 12.262(3)
_cell_length_b 7.1080(14)
_cell_length_c 15.749(3)
_cell_measurement_reflns_used 24
_cell_measurement_temperature 295(2)
_cell_measurement_theta_max 12
_cell_measurement_theta_min 11
_cell_volume 1275.5(5)
_computing_cell_refinement 'Enraf-Nonius CAD4'
_computing_data_collection 'Enraf-Nonius CAD4 (Enraf-Nonius, 1989)'
_computing_data_reduction 'Siemens SHELXTL (Sheldrick, 1994)'
_computing_molecular_graphics 'Siemens SHELXTL'
_computing_publication_material SHELXL97
_computing_structure_refinement 'SHELXL-97 (Sheldrick, 1997)'
_computing_structure_solution 'SHELXS-97 (Sheldrick, 1990)'
_diffrn_ambient_temperature 295(2)
_diffrn_measured_fraction_theta_full 0.982
_diffrn_measured_fraction_theta_max 0.982
_diffrn_measurement_device_type 'Enraf-Nonius CAD4'
_diffrn_measurement_method \q/2\q
_diffrn_radiation_monochromator graphite
_diffrn_radiation_source 'fine-focus sealed tube'
_diffrn_radiation_type MoK\a
_diffrn_radiation_wavelength 0.71073
_diffrn_reflns_av_R_equivalents 0.3279
_diffrn_reflns_av_sigmaI/netI 0.0590
_diffrn_reflns_limit_h_max 16
_diffrn_reflns_limit_h_min 0
_diffrn_reflns_limit_k_max 9
_diffrn_reflns_limit_k_min 0
_diffrn_reflns_limit_l_max 19
_diffrn_reflns_limit_l_min -20
_diffrn_reflns_number 3187
_diffrn_reflns_theta_full 27.97
_diffrn_reflns_theta_max 27.97
_diffrn_reflns_theta_min 1.79
_diffrn_standards_decay_% 3
_diffrn_standards_interval_count 97
_diffrn_standards_number 3
_exptl_absorpt_coefficient_mu 0.080
_exptl_absorpt_correction_type none
_exptl_crystal_colour yellow
_exptl_crystal_density_diffrn 1.246
_exptl_crystal_density_method 'not measured'
_exptl_crystal_description prism
_exptl_crystal_F_000 504
_exptl_crystal_size_max 0.50
_exptl_crystal_size_mid 0.40
_exptl_crystal_size_min 0.35
_refine_diff_density_max 0.192
_refine_diff_density_min -0.206
_refine_diff_density_rms 0.043
_refine_ls_extinction_method none
_refine_ls_goodness_of_fit_ref 1.081
_refine_ls_hydrogen_treatment constr
_refine_ls_matrix_type full
_refine_ls_number_parameters 165
_refine_ls_number_reflns 3012
_refine_ls_number_restraints 0
_refine_ls_restrained_S_all 1.081
_refine_ls_R_factor_all 0.1026
_refine_ls_R_factor_gt 0.0486
_refine_ls_shift/su_max 0.000
_refine_ls_shift/su_mean 0.000
_refine_ls_structure_factor_coef Fsqd
_refine_ls_weighting_details 'calc w=1/[\s^2^(Fo^2^)+(0.0700P)^2^+0.1300P] where P=(Fo^2^+2Fc^2^)/3'
_refine_ls_weighting_scheme calc
_refine_ls_wR_factor_gt 0.1287
_refine_ls_wR_factor_ref 0.1485
_reflns_number_gt 1816
_reflns_number_total 3012
_reflns_threshold_expression I>2\s(I)
_cod_data_source_file cg034068csi20030428_125821.cif
_cod_data_source_block 3d
_cod_depositor_comments
;
The following automatic conversions were performed:

'_symmetry_cell_setting' value 'Monoclinic' changed to 'monoclinic'
according to /home/saulius/struct/CIF-dictionaries/cif_core.dic
dictionary named 'cif_core.dic' version 2.4.1 from 2010-06-29.

Automatic conversion script
Id: cif_fix_values 1715 2011-07-08 13:25:40Z adriana 
;
_cod_original_cell_volume 1275.5(4)
_cod_database_code 4505261

loop_
_symmetry_equiv_pos_as_xyz
'x, y, z'
'-x, y+1/2, -z+1/2'
'-x, -y, -z'
'x, -y-1/2, z-1/2'

loop_
_atom_site_label
_atom_site_type_symbol
_atom_site_fract_x
_atom_site_fract_y
_atom_site_fract_z
_atom_site_U_iso_or_equiv
_atom_site_adp_type
_atom_site_occupancy
_atom_site_symmetry_multiplicity
_atom_site_calc_flag
_atom_site_refinement_flags
N1 N 0.36893(10) 0.93659(19) 0.02804(8) 0.0406(3) Uani 1 1 d .
N2 N 0.31009(17) 0.4659(2) -0.03629(14) 0.0827(6) Uani 1 1 d .
N3 N 0.02846(15) 0.7133(3) -0.21693(11) 0.0708(5) Uani 1 1 d .
N4 N 0.16849(13) 1.0978(2) -0.09917(10) 0.0543(4) Uani 1 1 d .
H4A H 0.2172 1.1702 -0.0592 0.065 Uiso 1 1 calc R
H4B H 0.1064 1.1442 -0.1399 0.065 Uiso 1 1 calc R
N5 N 0.81254(12) 1.2674(2) 0.36288(9) 0.0525(4) Uani 1 1 d .
C1 C 0.54933(13) 0.9705(2) 0.15642(10) 0.0409(4) Uani 1 1 d .
C2 C 0.54277(13) 1.1653(2) 0.16473(10) 0.0422(4) Uani 1 1 d .
H2A H 0.4790 1.2301 0.1240 0.051 Uiso 1 1 calc R
C3 C 0.62851(13) 1.2632(2) 0.23174(10) 0.0451(4) Uani 1 1 d .
H3A H 0.6222 1.3931 0.2351 0.054 Uiso 1 1 calc R
C4 C 0.72602(13) 1.1703(2) 0.29566(10) 0.0409(4) Uani 1 1 d .
C5 C 0.73145(15) 0.9743(3) 0.28787(12) 0.0523(4) Uani 1 1 d .
H5A H 0.7940 0.9081 0.3292 0.063 Uiso 1 1 calc R
C6 C 0.64543(15) 0.8791(2) 0.21990(12) 0.0518(4) Uani 1 1 d .
H6A H 0.6515 0.7492 0.2161 0.062 Uiso 1 1 calc R
C7 C 0.46101(13) 0.8628(2) 0.08685(11) 0.0436(4) Uani 1 1 d .
H7A H 0.4716 0.7336 0.0847 0.052 Uiso 1 1 calc R
C8 C 0.28551(13) 0.8255(2) -0.03593(10) 0.0403(4) Uani 1 1 d .
C9 C 0.29729(15) 0.6248(2) -0.03752(12) 0.0520(4) Uani 1 1 d .
C10 C 0.18958(13) 0.9106(2) -0.09790(10) 0.0415(4) Uani 1 1 d .
C11 C 0.10082(14) 0.7985(3) -0.16450(11) 0.0492(4) Uani 1 1 d .
C12 C 0.91395(15) 1.1694(3) 0.42460(13) 0.0617(5) Uani 1 1 d .
H12A H 0.8891 1.0735 0.4564 0.093 Uiso 1 1 calc R
H12B H 0.9643 1.2569 0.4679 0.093 Uiso 1 1 calc R
H12C H 0.9560 1.1125 0.3905 0.093 Uiso 1 1 calc R
C13 C 0.81805(18) 1.4706(3) 0.35941(13) 0.0597(5) Uani 1 1 d .
H13A H 0.7467 1.5234 0.3608 0.090 Uiso 1 1 calc R
H13B H 0.8278 1.5079 0.3041 0.090 Uiso 1 1 calc R
H13C H 0.8833 1.5152 0.4111 0.090 Uiso 1 1 calc R

loop_
_atom_site_aniso_label
_atom_site_aniso_U_11
_atom_site_aniso_U_22
_atom_site_aniso_U_33
_atom_site_aniso_U_23
_atom_site_aniso_U_13
_atom_site_aniso_U_12
N1 0.0368(7) 0.0350(7) 0.0418(7) -0.0035(5) 0.0049(5) -0.0031(5)
N2 0.0879(13) 0.0358(9) 0.0973(14) -0.0064(9) 0.0027(11) -0.0034(9)
N3 0.0586(9) 0.0701(12) 0.0645(10) -0.0140(9) 0.0005(8) -0.0160(9)
N4 0.0470(8) 0.0396(8) 0.0561(8) -0.0033(6) -0.0043(6) 0.0046(6)
N5 0.0462(7) 0.0468(8) 0.0471(8) -0.0029(7) -0.0029(6) -0.0015(7)
C1 0.0365(8) 0.0378(8) 0.0416(8) 0.0005(7) 0.0065(6) -0.0013(6)
C2 0.0369(8) 0.0390(8) 0.0413(8) 0.0017(6) 0.0036(6) 0.0045(6)
C3 0.0466(8) 0.0359(8) 0.0453(9) -0.0027(7) 0.0081(7) 0.0032(7)
C4 0.0382(8) 0.0414(8) 0.0372(8) -0.0010(6) 0.0069(6) -0.0017(6)
C5 0.0430(9) 0.0427(9) 0.0532(9) 0.0069(8) -0.0032(7) 0.0041(7)
C6 0.0480(9) 0.0322(8) 0.0584(10) 0.0030(7) 0.0000(7) 0.0007(7)
C7 0.0401(8) 0.0325(8) 0.0496(8) 0.0009(7) 0.0064(7) -0.0009(6)
C8 0.0389(8) 0.0332(8) 0.0435(8) -0.0031(6) 0.0091(6) -0.0037(6)
C9 0.0483(9) 0.0389(9) 0.0556(10) -0.0041(8) 0.0037(8) -0.0057(7)
C10 0.0391(8) 0.0389(8) 0.0402(8) -0.0038(6) 0.0073(6) -0.0042(6)
C11 0.0422(8) 0.0503(10) 0.0461(9) -0.0041(8) 0.0059(7) -0.0028(7)
C12 0.0470(10) 0.0653(12) 0.0519(10) -0.0008(9) -0.0062(8) -0.0002(9)
C13 0.0621(11) 0.0469(10) 0.0574(11) -0.0076(9) 0.0070(9) -0.0124(9)

loop_
_atom_type_symbol
_atom_type_description
_atom_type_scat_dispersion_real
_atom_type_scat_dispersion_imag
_atom_type_scat_source
C C 0.0033 0.0016 'International Tables Vol C Tables 4.2.6.8 and 6.1.1.4'
H H 0.0000 0.0000 'International Tables Vol C Tables 4.2.6.8 and 6.1.1.4'
N N 0.0061 0.0033 'International Tables Vol C Tables 4.2.6.8 and 6.1.1.4'

loop_
_geom_angle_atom_site_label_1
_geom_angle_atom_site_label_2
_geom_angle_atom_site_label_3
_geom_angle
C7 N1 C8 120.62(14)
C10 N4 H4A 120.0
C10 N4 H4B 120.0
H4A N4 H4B 120.0
C4 N5 C12 120.25(15)
C4 N5 C13 120.32(14)
C12 N5 C13 117.79(15)
C6 C1 C2 117.27(14)
C6 C1 C7 119.74(15)
C2 C1 C7 122.98(14)
C3 C2 C1 121.38(14)
C3 C2 H2A 119.3
C1 C2 H2A 119.3
C2 C3 C4 121.20(15)
C2 C3 H3A 119.4
C4 C3 H3A 119.4
N5 C4 C5 121.17(14)
N5 C4 C3 121.59(15)
C5 C4 C3 117.24(14)
C6 C5 C4 120.70(15)
C6 C5 H5A 119.6
C4 C5 H5A 119.6
C5 C6 C1 122.19(16)
C5 C6 H6A 118.9
C1 C6 H6A 118.9
N1 C7 C1 123.12(15)
N1 C7 H7A 118.4
C1 C7 H7A 118.4
C10 C8 N1 118.52(14)
C10 C8 C9 119.68(15)
N1 C8 C9 121.79(14)
N2 C9 C8 177.7(2)
N4 C10 C8 123.85(14)
N4 C10 C11 116.35(14)
C8 C10 C11 119.74(15)
N3 C11 C10 178.1(2)
N5 C12 H12A 109.5
N5 C12 H12B 109.5
H12A C12 H12B 109.5
N5 C12 H12C 109.5
H12A C12 H12C 109.5
H12B C12 H12C 109.5
N5 C13 H13A 109.5
N5 C13 H13B 109.5
H13A C13 H13B 109.5
N5 C13 H13C 109.5
H13A C13 H13C 109.5
H13B C13 H13C 109.5

loop_
_geom_bond_atom_site_label_1
_geom_bond_atom_site_label_2
_geom_bond_distance
N1 C7 1.279(2)
N1 C8 1.387(2)
N2 C9 1.139(2)
N3 C11 1.137(2)
N4 C10 1.354(2)
N4 H4A 0.8600
N4 H4B 0.8600
N5 C4 1.376(2)
N5 C12 1.443(2)
N5 C13 1.448(2)
C1 C6 1.393(2)
C1 C2 1.396(2)
C1 C7 1.443(2)
C2 C3 1.372(2)
C2 H2A 0.9300
C3 C4 1.410(2)
C3 H3A 0.9300
C4 C5 1.402(2)
C5 C6 1.372(2)
C5 H5A 0.9300
C6 H6A 0.9300
C7 H7A 0.9300
C8 C10 1.362(2)
C8 C9 1.435(2)
C10 C11 1.441(2)
C12 H12A 0.9600
C12 H12B 0.9600
C12 H12C 0.9600
C13 H13A 0.9600
C13 H13B 0.9600
C13 H13C 0.9600

loop_
_geom_torsion_atom_site_label_1
_geom_torsion_atom_site_label_2
_geom_torsion_atom_site_label_3
_geom_torsion_atom_site_label_4
_geom_torsion
C6 C1 C2 C3 1.1(2)
C7 C1 C2 C3 -179.95(15)
C1 C2 C3 C4 -0.8(3)
C12 N5 C4 C5 2.8(3)
C13 N5 C4 C5 167.86(18)
C12 N5 C4 C3 -177.10(16)
C13 N5 C4 C3 -12.0(3)
C2 C3 C4 N5 179.80(16)
C2 C3 C4 C5 -0.1(2)
N5 C4 C5 C6 -179.21(17)
C3 C4 C5 C6 0.7(3)
C4 C5 C6 C1 -0.4(3)
C2 C1 C6 C5 -0.5(3)
C7 C1 C6 C5 -179.48(16)
C8 N1 C7 C1 -178.42(14)
C6 C1 C7 N1 177.97(16)
C2 C1 C7 N1 -1.0(3)
C7 N1 C8 C10 -179.22(15)
C7 N1 C8 C9 1.5(2)
C10 C8 C9 N2 -178(100)
N1 C8 C9 N2 1(6)
N1 C8 C10 N4 -2.2(2)
C9 C8 C10 N4 177.05(16)
N1 C8 C10 C11 -179.29(14)
C9 C8 C10 C11 0.0(2)
N4 C10 C11 N3 -32(6)
C8 C10 C11 N3 145(6)

loop_
_cod_related_entry_id
_cod_related_entry_database
_cod_related_entry_code
1 ChemSpider 4904413
